data_7201544
loop_
_publ_author_name
'Chen, Zhen-Feng'
'Zhang, Zhi-Li'
'Tan, Yu-Hui'
'Tang, Yun-Zhi'
'Fun, Hoong-Kun'
'Zhou, Zhong-Yuan'
'Abrahams, Brendan F.'
'Liang, Hong'

_publ_section_title
;
 Coordination polymers constructed by linking metal ions with
 azodibenzoate anions
;
_journal_issue 2
_journal_name_full CrystEngComm
_journal_page_first 217
_journal_paper_doi 10.1039/b709587b
_journal_volume 10
_journal_year 2008
_chemical_formula_moiety 'C66 H40 N10 O12 Y2'
_chemical_formula_sum 'C66 H40 N10 O12 Y2'
_chemical_formula_weight 1342.90
_chemical_name_systematic
;
?
;
_space_group_IT_number 14
_symmetry_cell_setting monoclinic
_symmetry_space_group_name_Hall '-P 2yn'
_symmetry_space_group_name_H-M 'P 1 21/n 1'
_atom_sites_solution_hydrogens geom
_atom_sites_solution_primary direct
_atom_sites_solution_secondary difmap
_audit_creation_method SHELXL-97
_cell_angle_alpha 90.00
_cell_angle_beta 107.722(7)
_cell_angle_gamma 90.00
_cell_formula_units_Z 2
_cell_length_a 13.852(6)
_cell_length_b 11.785(5)
_cell_length_c 19.365(8)
_cell_measurement_reflns_used 1036
_cell_measurement_temperature 296(2)
_cell_measurement_theta_max 17.62
_cell_measurement_theta_min 2.21
_cell_volume 3011(2)
_computing_cell_refinement 'Bruker SMART'
_computing_data_collection 'Bruker SMART'
_computing_data_reduction 'Bruker SAINT'
_computing_molecular_graphics 'Bruker SHELXTL'
_computing_publication_material 'Bruker SHELXTL'
_computing_structure_refinement 'SHELXL-97 (Sheldrick, 1997)'
_computing_structure_solution 'SHELXS-97 (Sheldrick, 1990)'
_diffrn_ambient_temperature 296(2)
_diffrn_measured_fraction_theta_full 0.994
_diffrn_measured_fraction_theta_max 0.994
_diffrn_measurement_device_type 'CCD area detector'
_diffrn_measurement_method 'phi and omega scans'
_diffrn_radiation_monochromator graphite
_diffrn_radiation_source 'fine-focus sealed tube'
_diffrn_radiation_type MoK\a
_diffrn_radiation_wavelength 0.71073
_diffrn_reflns_av_R_equivalents 0.1588
_diffrn_reflns_av_sigmaI/netI 0.2311
_diffrn_reflns_limit_h_max 16
_diffrn_reflns_limit_h_min -16
_diffrn_reflns_limit_k_max 14
_diffrn_reflns_limit_k_min -13
_diffrn_reflns_limit_l_max 12
_diffrn_reflns_limit_l_min -23
_diffrn_reflns_number 14712
_diffrn_reflns_theta_full 25.10
_diffrn_reflns_theta_max 25.10
_diffrn_reflns_theta_min 2.05
_exptl_absorpt_coefficient_mu 1.990
_exptl_absorpt_correction_type none
_exptl_crystal_colour orang-red
_exptl_crystal_density_diffrn 1.481
_exptl_crystal_density_method 'not measured'
_exptl_crystal_description block
_exptl_crystal_F_000 1360
_exptl_crystal_size_max 0.30
_exptl_crystal_size_mid 0.25
_exptl_crystal_size_min 0.19
_refine_diff_density_max 1.291
_refine_diff_density_min -0.738
_refine_diff_density_rms 0.105
_refine_ls_extinction_coef 0.0045(10)
_refine_ls_extinction_expression Fc^*^=kFc[1+0.001xFc^2^\l^3^/sin(2\q)]^-1/4^
_refine_ls_extinction_method SHELXL
_refine_ls_goodness_of_fit_ref 0.955
_refine_ls_hydrogen_treatment constr
_refine_ls_matrix_type full
_refine_ls_number_parameters 407
_refine_ls_number_reflns 5324
_refine_ls_number_restraints 0
_refine_ls_restrained_S_all 0.955
_refine_ls_R_factor_all 0.2052
_refine_ls_R_factor_gt 0.0787
_refine_ls_shift/su_max 0.001
_refine_ls_shift/su_mean 0.000
_refine_ls_structure_factor_coef Fsqd
_refine_ls_weighting_details 'calc w=1/[\s^2^(Fo^2^)+(0.0994P)^2^+0.0000P] where P=(Fo^2^+2Fc^2^)/3'
_refine_ls_weighting_scheme calc
_refine_ls_wR_factor_gt 0.1711
_refine_ls_wR_factor_ref 0.2351
_reflns_number_gt 2168
_reflns_number_total 5324
_reflns_threshold_expression >2sigma(I)
_cod_data_source_file b709587b.txt
_cod_data_source_block xb0926m
_cod_depositor_comments
;
The following automatic conversions were performed:
'_symmetry_cell_setting' value 'Monoclinic' changed to 'monoclinic'
according to '/home/saulius/struct/CIF-dictionaries/cif_core.dic'
dictionary named 'cif_core.dic' version 2.4.1 from 2010-06-29.

Automatic conversion script
Id: cif_fix_enum 1527 2010-12-29 10:47:43Z saulius 
;
_cod_original_sg_symbol_H-M P2(1)/n
_cod_database_code 7201544

loop_
_symmetry_equiv_pos_as_xyz
'x, y, z'
'-x+1/2, y+1/2, -z+1/2'
'-x, -y, -z'
'x-1/2, -y-1/2, z-1/2'

loop_
_atom_site_label
_atom_site_type_symbol
_atom_site_fract_x
_atom_site_fract_y
_atom_site_fract_z
_atom_site_U_iso_or_equiv
_atom_site_adp_type
_atom_site_occupancy
_atom_site_symmetry_multiplicity
_atom_site_calc_flag
_atom_site_refinement_flags
_atom_site_disorder_assembly
_atom_site_disorder_group
Y1 Y 0.82370(6) 0.43814(7) 1.01647(5) 0.0484(4) Uani 1 1 d . . .
N1 N 0.8331(6) 0.2503(6) 0.9521(4) 0.057(2) Uani 1 1 d . . .
N2 N 0.6534(6) 0.3561(6) 0.9443(4) 0.058(2) Uani 1 1 d . . .
N3 N 0.5917(6) 0.7675(7) 0.7556(5) 0.068(3) Uani 1 1 d . . .
N4 N 0.5471(6) 0.7069(8) 0.7884(5) 0.077(3) Uani 1 1 d . . .
N5 N 0.5144(7) 0.9553(7) 0.9867(6) 0.082(3) Uani 1 1 d . . .
O1 O 0.8663(5) 0.4962(5) 0.9168(3) 0.0559(17) Uani 1 1 d . . .
O2 O 1.0102(5) 0.5898(5) 0.9235(4) 0.066(2) Uani 1 1 d . . .
O3 O 0.2749(5) 0.5555(5) 0.8985(4) 0.0651(18) Uani 1 1 d . . .
O4 O 0.1848(5) 0.7097(5) 0.8984(4) 0.069(2) Uani 1 1 d . . .
O5 O 0.7136(5) 0.6011(5) 0.9818(3) 0.0547(17) Uani 1 1 d . . .
O6 O 0.8690(5) 0.6282(5) 1.0577(4) 0.0649(19) Uani 1 1 d . . .
C1 C 0.9201(7) 0.1999(9) 0.9553(6) 0.072(3) Uani 1 1 d . . .
H1 H 0.9803 0.2387 0.9762 0.087 Uiso 1 1 calc R . .
C2 C 0.9246(9) 0.0904(9) 0.9283(7) 0.086(4) Uani 1 1 d . . .
H2 H 0.9869 0.0575 0.9317 0.103 Uiso 1 1 calc R . .
C3 C 0.8361(10) 0.0317(10) 0.8968(7) 0.093(4) Uani 1 1 d . . .
H3 H 0.8388 -0.0418 0.8799 0.111 Uiso 1 1 calc R . .
C4 C 0.7418(9) 0.0824(9) 0.8900(6) 0.073(3) Uani 1 1 d . . .
C5 C 0.6470(10) 0.0283(9) 0.8551(6) 0.083(4) Uani 1 1 d . . .
H5 H 0.6462 -0.0439 0.8356 0.100 Uiso 1 1 calc R . .
C6 C 0.5585(9) 0.0812(8) 0.8503(6) 0.075(3) Uani 1 1 d . . .
H6 H 0.4978 0.0440 0.8279 0.089 Uiso 1 1 calc R . .
C7 C 0.5558(7) 0.1947(8) 0.8791(5) 0.060(3) Uani 1 1 d . . .
C8 C 0.4651(7) 0.2535(9) 0.8744(6) 0.067(3) Uani 1 1 d . . .
H8 H 0.4024 0.2202 0.8525 0.080 Uiso 1 1 calc R . .
C9 C 0.4718(7) 0.3604(9) 0.9027(6) 0.071(3) Uani 1 1 d . . .
H9 H 0.4127 0.4011 0.8987 0.085 Uiso 1 1 calc R . .
C10 C 0.5648(7) 0.4092(9) 0.9374(6) 0.068(3) Uani 1 1 d . . .
H10 H 0.5662 0.4817 0.9568 0.082 Uiso 1 1 calc R . .
C11 C 0.6482(7) 0.2490(8) 0.9153(5) 0.052(3) Uani 1 1 d . . .
C12 C 0.7449(7) 0.1919(8) 0.9199(5) 0.054(3) Uani 1 1 d . . .
C13 C 0.9147(7) 0.5737(8) 0.8970(5) 0.046(2) Uani 1 1 d . . .
C14 C 0.8573(7) 0.6590(8) 0.8398(5) 0.053(3) Uani 1 1 d . . .
C15 C 0.7509(6) 0.6640(8) 0.8213(5) 0.050(2) Uani 1 1 d . . .
H15 H 0.7159 0.6147 0.8426 0.060 Uiso 1 1 calc R . .
C16 C 0.6988(7) 0.7442(8) 0.7703(6) 0.057(3) Uani 1 1 d . . .
C17 C 0.7508(7) 0.8193(8) 0.7384(5) 0.062(3) Uani 1 1 d . . .
H17 H 0.7155 0.8729 0.7050 0.074 Uiso 1 1 calc R . .
C18 C 0.8559(7) 0.8133(8) 0.7572(5) 0.062(3) Uani 1 1 d . . .
H18 H 0.8908 0.8624 0.7356 0.075 Uiso 1 1 calc R . .
C19 C 0.9102(7) 0.7333(8) 0.8086(5) 0.059(3) Uani 1 1 d . . .
H19 H 0.9805 0.7302 0.8214 0.071 Uiso 1 1 calc R . .
C20 C 0.4433(7) 0.7410(9) 0.7813(6) 0.062(3) Uani 1 1 d . . .
C21 C 0.3923(7) 0.8305(9) 0.7370(5) 0.066(3) Uani 1 1 d . . .
H21 H 0.4231 0.8688 0.7074 0.079 Uiso 1 1 calc R . .
C22 C 0.2974(8) 0.8612(8) 0.7375(6) 0.069(3) Uani 1 1 d . . .
H22 H 0.2640 0.9195 0.7073 0.083 Uiso 1 1 calc R . .
C23 C 0.2490(7) 0.8064(8) 0.7828(5) 0.060(3) Uani 1 1 d . . .
H23 H 0.1857 0.8307 0.7842 0.072 Uiso 1 1 calc R . .
C24 C 0.2975(7) 0.7148(8) 0.8257(5) 0.054(3) Uani 1 1 d . . .
C25 C 0.3933(7) 0.6823(9) 0.8240(5) 0.065(3) Uani 1 1 d . . .
H25 H 0.4250 0.6205 0.8515 0.078 Uiso 1 1 calc R . .
C26 C 0.2491(7) 0.6564(9) 0.8761(5) 0.053(3) Uani 1 1 d . . .
C27 C 0.7802(8) 0.6660(8) 1.0247(5) 0.053(3) Uani 1 1 d . . .
C28 C 0.7503(7) 0.7843(8) 1.0371(5) 0.057(3) Uani 1 1 d . . .
C29 C 0.8180(8) 0.8566(9) 1.0830(6) 0.076(3) Uani 1 1 d . . .
H29 H 0.8834 0.8315 1.1066 0.092 Uiso 1 1 calc R . .
C30 C 0.7901(10) 0.9687(10) 1.0951(7) 0.098(4) Uani 1 1 d . . .
H30 H 0.8377 1.0184 1.1238 0.118 Uiso 1 1 calc R . .
C31 C 0.6915(9) 1.0029(9) 1.0639(7) 0.084(4) Uani 1 1 d . . .
H31 H 0.6720 1.0758 1.0723 0.100 Uiso 1 1 calc R . .
C32 C 0.6204(8) 0.9293(9) 1.0198(6) 0.065(3) Uani 1 1 d . . .
C33 C 0.6524(8) 0.8227(8) 1.0040(5) 0.064(3) Uani 1 1 d . . .
H33 H 0.6071 0.7765 0.9705 0.077 Uiso 1 1 calc R . .

loop_
_atom_site_aniso_label
_atom_site_aniso_U_11
_atom_site_aniso_U_22
_atom_site_aniso_U_33
_atom_site_aniso_U_23
_atom_site_aniso_U_13
_atom_site_aniso_U_12
Y1 0.0380(5) 0.0393(5) 0.0669(7) 0.0008(5) 0.0143(4) 0.0033(5)
N1 0.048(5) 0.050(5) 0.080(7) -0.009(4) 0.030(5) 0.001(4)
N2 0.053(5) 0.037(5) 0.080(6) -0.001(4) 0.014(4) 0.003(4)
N3 0.047(6) 0.072(7) 0.084(7) 0.012(5) 0.020(5) 0.004(5)
N4 0.045(5) 0.097(8) 0.095(8) 0.030(6) 0.030(5) 0.014(5)
N5 0.079(7) 0.063(7) 0.106(8) 0.006(5) 0.032(5) 0.024(5)
O1 0.054(4) 0.043(4) 0.072(5) -0.001(3) 0.023(4) -0.002(3)
O2 0.045(4) 0.060(5) 0.083(5) 0.013(3) 0.005(4) -0.003(3)
O3 0.066(4) 0.043(4) 0.089(5) 0.003(4) 0.027(4) 0.006(4)
O4 0.061(4) 0.063(5) 0.098(6) 0.017(4) 0.044(4) 0.021(4)
O5 0.050(4) 0.046(4) 0.068(5) -0.002(3) 0.017(4) 0.007(3)
O6 0.044(4) 0.053(4) 0.091(6) -0.010(4) 0.011(4) 0.007(3)
C1 0.049(6) 0.052(7) 0.120(10) -0.014(6) 0.032(6) 0.002(5)
C2 0.073(8) 0.053(8) 0.138(12) -0.003(7) 0.044(8) 0.010(6)
C3 0.100(10) 0.057(8) 0.132(12) -0.016(7) 0.052(9) 0.006(7)
C4 0.077(8) 0.053(8) 0.093(9) -0.015(6) 0.032(7) -0.014(6)
C5 0.099(10) 0.050(7) 0.111(11) -0.018(6) 0.047(8) -0.014(7)
C6 0.084(9) 0.041(7) 0.098(9) -0.008(6) 0.026(7) -0.028(6)
C7 0.053(7) 0.061(7) 0.062(8) 0.002(5) 0.010(5) -0.011(6)
C8 0.039(6) 0.068(8) 0.089(9) -0.001(6) 0.014(6) -0.019(5)
C9 0.044(7) 0.064(8) 0.101(9) 0.010(6) 0.017(6) 0.006(6)
C10 0.035(6) 0.063(7) 0.099(9) 0.001(6) 0.007(6) 0.010(5)
C11 0.048(6) 0.063(7) 0.046(7) 0.001(5) 0.015(5) -0.004(5)
C12 0.049(6) 0.045(6) 0.068(7) 0.007(5) 0.020(5) -0.001(5)
C13 0.037(6) 0.051(6) 0.049(6) -0.009(5) 0.010(5) 0.011(5)
C14 0.048(6) 0.057(7) 0.054(7) 0.004(5) 0.016(5) 0.007(5)
C15 0.033(5) 0.057(6) 0.057(7) 0.004(5) 0.012(5) -0.002(5)
C16 0.039(6) 0.061(7) 0.067(8) 0.000(5) 0.008(5) 0.007(5)
C17 0.059(7) 0.063(7) 0.069(8) 0.009(5) 0.026(6) 0.014(6)
C18 0.054(7) 0.058(7) 0.079(8) 0.004(6) 0.027(6) 0.007(5)
C19 0.043(6) 0.054(7) 0.079(8) 0.007(6) 0.019(6) 0.005(5)
C20 0.055(7) 0.059(7) 0.072(8) 0.012(6) 0.017(6) 0.009(5)
C21 0.048(6) 0.072(8) 0.074(8) 0.014(6) 0.013(6) 0.006(6)
C22 0.067(8) 0.056(7) 0.082(9) 0.019(6) 0.021(6) 0.008(6)
C23 0.039(6) 0.072(8) 0.069(8) 0.007(6) 0.016(5) 0.006(5)
C24 0.036(6) 0.068(7) 0.058(7) 0.000(5) 0.016(5) 0.003(5)
C25 0.057(7) 0.065(7) 0.069(8) 0.011(6) 0.015(6) 0.005(6)
C26 0.036(6) 0.063(7) 0.062(7) -0.007(6) 0.017(5) 0.000(5)
C27 0.050(6) 0.046(6) 0.062(7) 0.006(5) 0.016(6) 0.001(5)
C28 0.056(6) 0.036(6) 0.076(8) -0.003(5) 0.015(6) 0.000(5)
C29 0.073(8) 0.051(7) 0.109(10) -0.012(6) 0.033(7) 0.001(6)
C30 0.100(10) 0.068(9) 0.118(11) -0.037(7) 0.022(9) -0.007(7)
C31 0.078(8) 0.046(7) 0.127(11) -0.004(7) 0.031(8) 0.019(7)
C32 0.065(7) 0.048(7) 0.085(9) -0.001(6) 0.028(6) 0.010(6)
C33 0.071(8) 0.047(7) 0.075(8) 0.000(5) 0.025(6) 0.006(5)

loop_
_atom_type_symbol
_atom_type_description
_atom_type_scat_dispersion_real
_atom_type_scat_dispersion_imag
_atom_type_scat_source
C C 0.0033 0.0016 'International Tables Vol C Tables 4.2.6.8 and 6.1.1.4'
H H 0.0000 0.0000 'International Tables Vol C Tables 4.2.6.8 and 6.1.1.4'
N N 0.0061 0.0033 'International Tables Vol C Tables 4.2.6.8 and 6.1.1.4'
O O 0.0106 0.0060 'International Tables Vol C Tables 4.2.6.8 and 6.1.1.4'
Y Y -2.7962 3.5667 'International Tables Vol C Tables 4.2.6.8 and 6.1.1.4'

loop_
_geom_angle_atom_site_label_1
_geom_angle_atom_site_label_2
_geom_angle_atom_site_label_3
_geom_angle
_geom_angle_site_symmetry_1
_geom_angle_site_symmetry_3
_geom_angle_publ_flag
O2 Y1 O1 89.7(2) 3_767 . ?
O2 Y1 O6 80.9(2) 3_767 . ?
O1 Y1 O6 83.8(2) . . ?
O2 Y1 O5 135.6(2) 3_767 . ?
O1 Y1 O5 80.3(2) . . ?
O6 Y1 O5 55.2(2) . . ?
O2 Y1 O4 78.4(2) 3_767 3_667 ?
O1 Y1 O4 150.0(2) . 3_667 ?
O6 Y1 O4 120.5(2) . 3_667 ?
O5 Y1 O4 127.1(2) . 3_667 ?
O2 Y1 O3 110.3(2) 3_767 3_667 ?
O1 Y1 O3 154.3(2) . 3_667 ?
O6 Y1 O3 83.7(2) . 3_667 ?
O5 Y1 O3 74.2(2) . 3_667 ?
O4 Y1 O3 53.9(2) 3_667 3_667 ?
O2 Y1 N2 148.9(2) 3_767 . ?
O1 Y1 N2 94.9(2) . . ?
O6 Y1 N2 130.1(2) . . ?
O5 Y1 N2 75.4(2) . . ?
O4 Y1 N2 82.6(2) 3_667 . ?
O3 Y1 N2 76.5(2) 3_667 . ?
O2 Y1 N1 86.0(2) 3_767 . ?
O1 Y1 N1 77.5(2) . . ?
O6 Y1 N1 157.3(2) . . ?
O5 Y1 N1 132.2(2) . . ?
O4 Y1 N1 74.3(2) 3_667 . ?
O3 Y1 N1 118.5(2) 3_667 . ?
N2 Y1 N1 65.1(2) . . ?
O2 Y1 C26 95.7(3) 3_767 3_667 ?
O1 Y1 C26 171.1(2) . 3_667 ?
O6 Y1 C26 103.9(3) . 3_667 ?
O5 Y1 C26 100.5(3) . 3_667 ?
O4 Y1 C26 26.9(2) 3_667 3_667 ?
O3 Y1 C26 27.1(2) 3_667 3_667 ?
N2 Y1 C26 76.9(3) . 3_667 ?
N1 Y1 C26 95.8(3) . 3_667 ?
C1 N1 C12 117.7(8) . . ?
C1 N1 Y1 122.9(6) . . ?
C12 N1 Y1 118.9(6) . . ?
C10 N2 C11 117.0(8) . . ?
C10 N2 Y1 122.9(6) . . ?
C11 N2 Y1 119.9(6) . . ?
N4 N3 C16 115.5(8) . . ?
N3 N4 C20 115.1(9) . . ?
N5 N5 C32 113.0(12) 3_677 . ?
C13 O1 Y1 140.5(6) . . ?
C13 O2 Y1 161.7(6) . 3_767 ?
C26 O3 Y1 92.5(6) . 3_667 ?
C26 O4 Y1 93.4(6) . 3_667 ?
C27 O5 Y1 91.4(5) . . ?
C27 O6 Y1 92.6(5) . . ?
N1 C1 C2 122.6(10) . . ?
N1 C1 H1 118.7 . . ?
C2 C1 H1 118.7 . . ?
C3 C2 C1 119.5(10) . . ?
C3 C2 H2 120.2 . . ?
C1 C2 H2 120.2 . . ?
C2 C3 C4 120.3(10) . . ?
C2 C3 H3 119.9 . . ?
C4 C3 H3 119.9 . . ?
C3 C4 C12 116.0(10) . . ?
C3 C4 C5 123.2(11) . . ?
C12 C4 C5 120.8(10) . . ?
C6 C5 C4 120.6(10) . . ?
C6 C5 H5 119.7 . . ?
C4 C5 H5 119.7 . . ?
C5 C6 C7 121.7(10) . . ?
C5 C6 H6 119.1 . . ?
C7 C6 H6 119.1 . . ?
C11 C7 C8 117.6(9) . . ?
C11 C7 C6 118.9(9) . . ?
C8 C7 C6 123.5(10) . . ?
C9 C8 C7 118.4(9) . . ?
C9 C8 H8 120.8 . . ?
C7 C8 H8 120.8 . . ?
C8 C9 C10 121.2(10) . . ?
C8 C9 H9 119.4 . . ?
C10 C9 H9 119.4 . . ?
N2 C10 C9 122.7(10) . . ?
N2 C10 H10 118.7 . . ?
C9 C10 H10 118.7 . . ?
N2 C11 C7 123.1(9) . . ?
N2 C11 C12 117.4(8) . . ?
C7 C11 C12 119.5(9) . . ?
N1 C12 C4 123.9(9) . . ?
N1 C12 C11 117.6(8) . . ?
C4 C12 C11 118.5(9) . . ?
O1 C13 O2 124.6(8) . . ?
O1 C13 C14 119.3(8) . . ?
O2 C13 C14 116.1(9) . . ?
C19 C14 C15 120.8(9) . . ?
C19 C14 C13 120.1(8) . . ?
C15 C14 C13 119.1(8) . . ?
C16 C15 C14 118.9(9) . . ?
C16 C15 H15 120.5 . . ?
C14 C15 H15 120.5 . . ?
C15 C16 C17 121.0(9) . . ?
C15 C16 N3 123.0(9) . . ?
C17 C16 N3 115.3(9) . . ?
C18 C17 C16 119.4(9) . . ?
C18 C17 H17 120.3 . . ?
C16 C17 H17 120.3 . . ?
C17 C18 C19 120.6(10) . . ?
C17 C18 H18 119.7 . . ?
C19 C18 H18 119.7 . . ?
C14 C19 C18 119.3(9) . . ?
C14 C19 H19 120.4 . . ?
C18 C19 H19 120.4 . . ?
C21 C20 C25 118.6(9) . . ?
C21 C20 N4 124.2(9) . . ?
C25 C20 N4 117.1(9) . . ?
C22 C21 C20 120.1(10) . . ?
C22 C21 H21 120.0 . . ?
C20 C21 H21 120.0 . . ?
C21 C22 C23 121.6(10) . . ?
C21 C22 H22 119.2 . . ?
C23 C22 H22 119.2 . . ?
C24 C23 C22 119.2(9) . . ?
C24 C23 H23 120.4 . . ?
C22 C23 H23 120.4 . . ?
C25 C24 C23 119.1(9) . . ?
C25 C24 C26 120.3(9) . . ?
C23 C24 C26 120.5(8) . . ?
C24 C25 C20 121.4(9) . . ?
C24 C25 H25 119.3 . . ?
C20 C25 H25 119.3 . . ?
O4 C26 O3 119.9(9) . . ?
O4 C26 C24 119.4(9) . . ?
O3 C26 C24 120.7(8) . . ?
O4 C26 Y1 59.7(5) . 3_667 ?
O3 C26 Y1 60.4(5) . 3_667 ?
C24 C26 Y1 173.0(6) . 3_667 ?
O6 C27 O5 120.4(8) . . ?
O6 C27 C28 121.0(9) . . ?
O5 C27 C28 118.6(8) . . ?
C29 C28 C33 118.3(9) . . ?
C29 C28 C27 121.0(9) . . ?
C33 C28 C27 120.7(9) . . ?
C28 C29 C30 121.3(10) . . ?
C28 C29 H29 119.4 . . ?
C30 C29 H29 119.4 . . ?
C31 C30 C29 119.0(11) . . ?
C31 C30 H30 120.5 . . ?
C29 C30 H30 120.5 . . ?
C30 C31 C32 120.6(10) . . ?
C30 C31 H31 119.7 . . ?
C32 C31 H31 119.7 . . ?
C31 C32 C33 118.9(10) . . ?
C31 C32 N5 125.0(9) . . ?
C33 C32 N5 116.1(9) . . ?
C28 C33 C32 121.5(10) . . ?
C28 C33 H33 119.2 . . ?
C32 C33 H33 119.2 . . ?

loop_
_geom_bond_atom_site_label_1
_geom_bond_atom_site_label_2
_geom_bond_distance
_geom_bond_site_symmetry_2
_geom_bond_publ_flag
Y1 O2 2.264(6) 3_767 ?
Y1 O1 2.288(7) . ?
Y1 O6 2.396(6) . ?
Y1 O5 2.417(6) . ?
Y1 O4 2.426(6) 3_667 ?
Y1 O3 2.440(7) 3_667 ?
Y1 N2 2.539(8) . ?
Y1 N1 2.563(8) . ?
Y1 C26 2.804(10) 3_667 ?
N1 C1 1.329(11) . ?
N1 C12 1.374(10) . ?
N2 C10 1.348(11) . ?
N2 C11 1.374(11) . ?
N3 N4 1.239(10) . ?
N3 C16 1.449(11) . ?
N4 C20 1.458(11) . ?
N5 N5 1.289(15) 3_677 ?
N5 C32 1.446(13) . ?
O1 C13 1.260(10) . ?
O2 C13 1.278(10) . ?
O2 Y1 2.264(6) 3_767 ?
O3 C26 1.278(10) . ?
O3 Y1 2.440(7) 3_667 ?
O4 C26 1.269(10) . ?
O4 Y1 2.426(6) 3_667 ?
O5 C27 1.288(10) . ?
O6 C27 1.281(10) . ?
C1 C2 1.400(13) . ?
C1 H1 0.9300 . ?
C2 C3 1.378(15) . ?
C2 H2 0.9300 . ?
C3 C4 1.406(14) . ?
C3 H3 0.9300 . ?
C4 C12 1.410(13) . ?
C4 C5 1.430(14) . ?
C5 C6 1.353(14) . ?
C5 H5 0.9300 . ?
C6 C7 1.454(13) . ?
C6 H6 0.9300 . ?
C7 C11 1.412(12) . ?
C7 C8 1.413(13) . ?
C8 C9 1.366(13) . ?
C8 H8 0.9300 . ?
C9 C10 1.384(12) . ?
C9 H9 0.9300 . ?
C10 H10 0.9300 . ?
C11 C12 1.478(12) . ?
C13 C14 1.528(12) . ?
C14 C19 1.393(12) . ?
C14 C15 1.408(11) . ?
C15 C16 1.398(12) . ?
C15 H15 0.9300 . ?
C16 C17 1.398(12) . ?
C17 C18 1.391(11) . ?
C17 H17 0.9300 . ?
C18 C19 1.410(12) . ?
C18 H18 0.9300 . ?
C19 H19 0.9300 . ?
C20 C21 1.406(12) . ?
C20 C25 1.411(13) . ?
C21 C22 1.365(12) . ?
C21 H21 0.9300 . ?
C22 C23 1.413(13) . ?
C22 H22 0.9300 . ?
C23 C24 1.403(12) . ?
C23 H23 0.9300 . ?
C24 C25 1.392(12) . ?
C24 C26 1.508(13) . ?
C25 H25 0.9300 . ?
C26 Y1 2.804(10) 3_667 ?
C27 C28 1.494(12) . ?
C28 C29 1.374(12) . ?
C28 C33 1.388(12) . ?
C29 C30 1.416(14) . ?
C29 H29 0.9300 . ?
C30 C31 1.376(14) . ?
C30 H30 0.9300 . ?
C31 C32 1.391(14) . ?
C31 H31 0.9300 . ?
C32 C33 1.397(12) . ?
C33 H33 0.9300 . ?

loop_
_geom_torsion_atom_site_label_1
_geom_torsion_atom_site_label_2
_geom_torsion_atom_site_label_3
_geom_torsion_atom_site_label_4
_geom_torsion
_geom_torsion_site_symmetry_1
_geom_torsion_site_symmetry_2
_geom_torsion_site_symmetry_3
_geom_torsion_site_symmetry_4
_geom_torsion_publ_flag
O2 Y1 N1 C1 -12.7(8) 3_767 . . . ?
O1 Y1 N1 C1 77.9(8) . . . . ?
O6 Y1 N1 C1 42.2(11) . . . . ?
O5 Y1 N1 C1 142.1(7) . . . . ?
O4 Y1 N1 C1 -91.7(8) 3_667 . . . ?
O3 Y1 N1 C1 -123.7(8) 3_667 . . . ?
N2 Y1 N1 C1 179.3(9) . . . . ?
C26 Y1 N1 C1 -108.1(8) 3_667 . . . ?
O2 Y1 N1 C12 159.4(7) 3_767 . . . ?
O1 Y1 N1 C12 -110.1(7) . . . . ?
O6 Y1 N1 C12 -145.7(7) . . . . ?
O5 Y1 N1 C12 -45.9(8) . . . . ?
O4 Y1 N1 C12 80.4(7) 3_667 . . . ?
O3 Y1 N1 C12 48.4(7) 3_667 . . . ?
N2 Y1 N1 C12 -8.6(6) . . . . ?
C26 Y1 N1 C12 64.0(7) 3_667 . . . ?
O2 Y1 N2 C10 159.3(7) 3_767 . . . ?
O1 Y1 N2 C10 -103.2(8) . . . . ?
O6 Y1 N2 C10 -17.2(9) . . . . ?
O5 Y1 N2 C10 -24.7(7) . . . . ?
O4 Y1 N2 C10 106.8(8) 3_667 . . . ?
O3 Y1 N2 C10 52.2(8) 3_667 . . . ?
N1 Y1 N2 C10 -177.1(8) . . . . ?
C26 Y1 N2 C10 80.1(8) 3_667 . . . ?
O2 Y1 N2 C11 -15.4(10) 3_767 . . . ?
O1 Y1 N2 C11 82.1(7) . . . . ?
O6 Y1 N2 C11 168.2(6) . . . . ?
O5 Y1 N2 C11 160.7(7) . . . . ?
O4 Y1 N2 C11 -67.8(7) 3_667 . . . ?
O3 Y1 N2 C11 -122.4(7) 3_667 . . . ?
N1 Y1 N2 C11 8.3(6) . . . . ?
C26 Y1 N2 C11 -94.5(7) 3_667 . . . ?
C16 N3 N4 C20 171.7(8) . . . . ?
O2 Y1 O1 C13 -63.2(9) 3_767 . . . ?
O6 Y1 O1 C13 17.7(9) . . . . ?
O5 Y1 O1 C13 73.3(9) . . . . ?
O4 Y1 O1 C13 -128.8(9) 3_667 . . . ?
O3 Y1 O1 C13 79.0(10) 3_667 . . . ?
N2 Y1 O1 C13 147.6(9) . . . . ?
N1 Y1 O1 C13 -149.2(9) . . . . ?
O2 Y1 O5 C27 -13.7(7) 3_767 . . . ?
O1 Y1 O5 C27 -93.1(5) . . . . ?
O6 Y1 O5 C27 -3.8(5) . . . . ?
O4 Y1 O5 C27 100.6(6) 3_667 . . . ?
O3 Y1 O5 C27 89.5(5) 3_667 . . . ?
N2 Y1 O5 C27 169.2(6) . . . . ?
N1 Y1 O5 C27 -156.2(5) . . . . ?
C26 Y1 O5 C27 95.9(6) 3_667 . . . ?
O2 Y1 O6 C27 176.9(6) 3_767 . . . ?
O1 Y1 O6 C27 86.3(6) . . . . ?
O5 Y1 O6 C27 3.9(5) . . . . ?
O4 Y1 O6 C27 -112.4(6) 3_667 . . . ?
O3 Y1 O6 C27 -71.3(6) 3_667 . . . ?
N2 Y1 O6 C27 -4.9(7) . . . . ?
N1 Y1 O6 C27 121.2(7) . . . . ?
C26 Y1 O6 C27 -89.4(6) 3_667 . . . ?
C12 N1 C1 C2 -1.0(16) . . . . ?
Y1 N1 C1 C2 171.2(8) . . . . ?
N1 C1 C2 C3 0.3(18) . . . . ?
C1 C2 C3 C4 1.6(19) . . . . ?
C2 C3 C4 C12 -2.7(18) . . . . ?
C2 C3 C4 C5 177.2(11) . . . . ?
C3 C4 C5 C6 179.9(12) . . . . ?
C12 C4 C5 C6 -0.2(18) . . . . ?
C4 C5 C6 C7 0.9(18) . . . . ?
C5 C6 C7 C11 -2.2(16) . . . . ?
C5 C6 C7 C8 179.2(11) . . . . ?
C11 C7 C8 C9 2.1(15) . . . . ?
C6 C7 C8 C9 -179.3(10) . . . . ?
C7 C8 C9 C10 -2.0(16) . . . . ?
C11 N2 C10 C9 -0.2(15) . . . . ?
Y1 N2 C10 C9 -175.0(8) . . . . ?
C8 C9 C10 N2 1.1(17) . . . . ?
C10 N2 C11 C7 0.3(14) . . . . ?
Y1 N2 C11 C7 175.3(7) . . . . ?
C10 N2 C11 C12 177.5(8) . . . . ?
Y1 N2 C11 C12 -7.5(11) . . . . ?
C8 C7 C11 N2 -1.3(15) . . . . ?
C6 C7 C11 N2 -180.0(9) . . . . ?
C8 C7 C11 C12 -178.4(8) . . . . ?
C6 C7 C11 C12 2.9(14) . . . . ?
C1 N1 C12 C4 -0.2(15) . . . . ?
Y1 N1 C12 C4 -172.7(8) . . . . ?
C1 N1 C12 C11 -179.0(9) . . . . ?
Y1 N1 C12 C11 8.5(11) . . . . ?
C3 C4 C12 N1 2.0(16) . . . . ?
C5 C4 C12 N1 -177.8(10) . . . . ?
C3 C4 C12 C11 -179.3(10) . . . . ?
C5 C4 C12 C11 0.9(15) . . . . ?
N2 C11 C12 N1 -0.8(13) . . . . ?
C7 C11 C12 N1 176.5(8) . . . . ?
N2 C11 C12 C4 -179.6(9) . . . . ?
C7 C11 C12 C4 -2.2(14) . . . . ?
Y1 O1 C13 O2 63.9(13) . . . . ?
Y1 O1 C13 C14 -113.4(9) . . . . ?
Y1 O2 C13 O1 16(3) 3_767 . . . ?
Y1 O2 C13 C14 -167.0(16) 3_767 . . . ?
O1 C13 C14 C19 -169.4(9) . . . . ?
O2 C13 C14 C19 13.0(13) . . . . ?
O1 C13 C14 C15 12.9(13) . . . . ?
O2 C13 C14 C15 -164.7(8) . . . . ?
C19 C14 C15 C16 0.6(14) . . . . ?
C13 C14 C15 C16 178.3(8) . . . . ?
C14 C15 C16 C17 -0.6(15) . . . . ?
C14 C15 C16 N3 -170.6(8) . . . . ?
N4 N3 C16 C15 -3.8(15) . . . . ?
N4 N3 C16 C17 -174.3(10) . . . . ?
C15 C16 C17 C18 0.7(15) . . . . ?
N3 C16 C17 C18 171.4(8) . . . . ?
C16 C17 C18 C19 -0.8(15) . . . . ?
C15 C14 C19 C18 -0.7(15) . . . . ?
C13 C14 C19 C18 -178.4(8) . . . . ?
C17 C18 C19 C14 0.9(15) . . . . ?
N3 N4 C20 C21 4.3(16) . . . . ?
N3 N4 C20 C25 -173.3(10) . . . . ?
C25 C20 C21 C22 1.9(16) . . . . ?
N4 C20 C21 C22 -175.6(10) . . . . ?
C20 C21 C22 C23 1.2(16) . . . . ?
C21 C22 C23 C24 -3.1(16) . . . . ?
C22 C23 C24 C25 1.7(15) . . . . ?
C22 C23 C24 C26 178.4(9) . . . . ?
C23 C24 C25 C20 1.5(15) . . . . ?
C26 C24 C25 C20 -175.3(9) . . . . ?
C21 C20 C25 C24 -3.3(16) . . . . ?
N4 C20 C25 C24 174.4(9) . . . . ?
Y1 O4 C26 O3 5.5(9) 3_667 . . . ?
Y1 O4 C26 C24 -172.0(7) 3_667 . . . ?
Y1 O3 C26 O4 -5.5(9) 3_667 . . . ?
Y1 O3 C26 C24 172.0(8) 3_667 . . . ?
C25 C24 C26 O4 153.1(9) . . . . ?
C23 C24 C26 O4 -23.6(14) . . . . ?
C25 C24 C26 O3 -24.4(14) . . . . ?
C23 C24 C26 O3 158.9(9) . . . . ?
Y1 O6 C27 O5 -6.9(9) . . . . ?
Y1 O6 C27 C28 170.9(8) . . . . ?
Y1 O5 C27 O6 6.9(9) . . . . ?
Y1 O5 C27 C28 -171.0(8) . . . . ?
O6 C27 C28 C29 1.4(15) . . . . ?
O5 C27 C28 C29 179.2(10) . . . . ?
O6 C27 C28 C33 -176.8(9) . . . . ?
O5 C27 C28 C33 1.1(14) . . . . ?
C33 C28 C29 C30 -1.6(16) . . . . ?
C27 C28 C29 C30 -179.8(10) . . . . ?
C28 C29 C30 C31 4.2(19) . . . . ?
C29 C30 C31 C32 -1.2(19) . . . . ?
C30 C31 C32 C33 -4.1(18) . . . . ?
C30 C31 C32 N5 177.6(11) . . . . ?
N5 N5 C32 C31 -13.6(18) 3_677 . . . ?
N5 N5 C32 C33 168.1(12) 3_677 . . . ?
C29 C28 C33 C32 -4.0(15) . . . . ?
C27 C28 C33 C32 174.2(9) . . . . ?
C31 C32 C33 C28 6.9(16) . . . . ?
N5 C32 C33 C28 -174.7(9) . . . . ?
